data_7207007
loop_
_publ_author_name
'Bai, Shi-Qiang'
'Yong, Anna Marie'
'Hu, Jian Jin'
'Young, David J.'
'Zhang, Xinhai'
'Zong, Yun'
'Xu, Jianwei'
'Zuo, Jing-Lin'
'Hor, T. S. Andy'

_publ_section_title
;
 Zinc, cobalt and copper coordination polymers with different structural
 motifs from picolyl-triazole hybrid ligands
;
_journal_issue 3
_journal_name_full CrystEngComm
_journal_page_first 961
_journal_paper_doi 10.1039/c1ce05808h
_journal_volume 14
_journal_year 2012
_chemical_formula_sum 'C12 H16 Cl2 N4 Zn'
_chemical_formula_weight 352.56
_chemical_name_systematic
;
?
;
_space_group_IT_number 14
_symmetry_cell_setting monoclinic
_symmetry_space_group_name_Hall '-P 2yn'
_symmetry_space_group_name_H-M 'P 1 21/n 1'
_atom_sites_solution_hydrogens geom
_atom_sites_solution_primary direct
_atom_sites_solution_secondary difmap
_audit_creation_method SHELXL-97
_cell_angle_alpha 90.00
_cell_angle_beta 104.002(2)
_cell_angle_gamma 90.00
_cell_formula_units_Z 4
_cell_length_a 8.7644(6)
_cell_length_b 15.8088(11)
_cell_length_c 11.4395(8)
_cell_measurement_reflns_used 3286
_cell_measurement_temperature 295(2)
_cell_measurement_theta_max 25.88
_cell_measurement_theta_min 2.24
_cell_volume 1537.90(19)
_computing_cell_refinement 'Bruker SMART'
_computing_data_collection 'Bruker SMART'
_computing_data_reduction 'Bruker SAINT'
_computing_molecular_graphics 'Bruker SHELXTL'
_computing_publication_material 'Bruker SHELXTL'
_computing_structure_refinement 'SHELXL-97 (Sheldrick, 1997)'
_computing_structure_solution 'SHELXS-97 (Sheldrick, 1990)'
_diffrn_ambient_temperature 295(2)
_diffrn_measured_fraction_theta_full 0.997
_diffrn_measured_fraction_theta_max 0.997
_diffrn_measurement_device_type 'CCD area detector'
_diffrn_measurement_method 'phi and omega scans'
_diffrn_radiation_monochromator graphite
_diffrn_radiation_source 'fine-focus sealed tube'
_diffrn_radiation_type MoK\a
_diffrn_radiation_wavelength 0.71073
_diffrn_reflns_av_R_equivalents 0.0301
_diffrn_reflns_av_sigmaI/netI 0.0350
_diffrn_reflns_limit_h_max 11
_diffrn_reflns_limit_h_min -11
_diffrn_reflns_limit_k_max 17
_diffrn_reflns_limit_k_min -20
_diffrn_reflns_limit_l_max 14
_diffrn_reflns_limit_l_min -11
_diffrn_reflns_number 10670
_diffrn_reflns_theta_full 27.50
_diffrn_reflns_theta_max 27.50
_diffrn_reflns_theta_min 2.24
_exptl_absorpt_coefficient_mu 1.936
_exptl_absorpt_correction_T_max 0.7600
_exptl_absorpt_correction_T_min 0.5943
_exptl_absorpt_correction_type multi-scan
_exptl_absorpt_process_details 'Sadabs, (Sheldrick 2001)'
_exptl_crystal_colour Colourless
_exptl_crystal_density_diffrn 1.523
_exptl_crystal_density_meas ?
_exptl_crystal_density_method 'not measured'
_exptl_crystal_description Block
_exptl_crystal_F_000 720
_exptl_crystal_size_max 0.30
_exptl_crystal_size_mid 0.20
_exptl_crystal_size_min 0.15
_refine_diff_density_max 0.423
_refine_diff_density_min -0.328
_refine_diff_density_rms 0.073
_refine_ls_extinction_method none
_refine_ls_goodness_of_fit_ref 1.066
_refine_ls_hydrogen_treatment constr
_refine_ls_matrix_type full
_refine_ls_number_parameters 173
_refine_ls_number_reflns 3532
_refine_ls_number_restraints 0
_refine_ls_restrained_S_all 1.066
_refine_ls_R_factor_all 0.0444
_refine_ls_R_factor_gt 0.0373
_refine_ls_shift/su_max 0.001
_refine_ls_shift/su_mean 0.000
_refine_ls_structure_factor_coef Fsqd
_refine_ls_weighting_details 'calc w=1/[\s^2^(Fo^2^)+(0.0540P)^2^+0.0000P] where P=(Fo^2^+2Fc^2^)/3'
_refine_ls_weighting_scheme calc
_refine_ls_wR_factor_gt 0.0933
_refine_ls_wR_factor_ref 0.0966
_reflns_number_gt 2981
_reflns_number_total 3532
_reflns_threshold_expression >2sigma(I)
_cod_data_source_file c1ce05808h.txt
_cod_data_source_block b555
_cod_depositor_comments
;
The following automatic conversions were performed:

'_symmetry_cell_setting' value 'Monoclinic' changed to 'monoclinic'
according to /home/saulius/struct/CIF-dictionaries/cif_core.dic
dictionary named 'cif_core.dic' version 2.4.1 from
2010-06-29.

'_exptl_absorpt_correction_type' value 'Multi-scan'
changed to 'multi-scan' according to
/home/saulius/struct/CIF-dictionaries/cif_core.dic dictionary named
'cif_core.dic' version 2.4.1 from 2010-06-29.

Automatic conversion script
Id: cif_fix_values 1715 2011-07-08 13:25:40Z adriana 

The following automatic conversions were performed:

'_exptl_crystal_density_meas' value 'Not measured' was changed to '?'
- the value is perceived as not measured.

Automatic conversion script
Id: cif_fix_values 3008 2015-01-20 13:52:24Z robertas 
;
_cod_original_cell_volume 1537.90(18)
_cod_original_sg_symbol_H-M P2(1)/n
_cod_database_code 7207007

loop_
_symmetry_equiv_pos_as_xyz
'x, y, z'
'-x+1/2, y+1/2, -z+1/2'
'-x, -y, -z'
'x-1/2, -y-1/2, z-1/2'

loop_
_atom_site_label
_atom_site_type_symbol
_atom_site_fract_x
_atom_site_fract_y
_atom_site_fract_z
_atom_site_U_iso_or_equiv
_atom_site_adp_type
_atom_site_occupancy
_atom_site_symmetry_multiplicity
_atom_site_calc_flag
_atom_site_refinement_flags
Zn1 Zn 1.03093(3) 0.319396(17) 0.78056(2) 0.03642(11) Uani 1 1 d .
Cl1 Cl 1.03191(8) 0.34383(5) 0.59038(5) 0.05319(18) Uani 1 1 d .
Cl2 Cl 1.21399(7) 0.38051(4) 0.92394(5) 0.05104(18) Uani 1 1 d .
N1 N 0.8104(2) 0.34131(12) 0.80508(17) 0.0377(4) Uani 1 1 d .
N2 N 0.7011(2) 0.37148(12) 0.71387(17) 0.0404(4) Uani 1 1 d .
N3 N 0.5720(2) 0.37873(12) 0.75572(18) 0.0406(4) Uani 1 1 d .
N4 N 0.4478(2) 0.69025(12) 0.69947(18) 0.0397(5) Uani 1 1 d .
C1 C 0.7514(3) 0.33022(14) 0.9037(2) 0.0403(5) Uani 1 1 d .
C2 C 0.5976(3) 0.35411(15) 0.8710(2) 0.0441(6) Uani 1 1 d .
H2 H 0.5254 0.3535 0.9187 0.053 Uiso 1 1 calc R
C3 C 0.8492(3) 0.30236(17) 1.0226(2) 0.0485(6) Uani 1 1 d .
H3A H 0.9407 0.2722 1.0108 0.058 Uiso 1 1 calc R
H3B H 0.7889 0.2638 1.0598 0.058 Uiso 1 1 calc R
C4 C 0.9030(4) 0.37796(18) 1.1066(2) 0.0585(7) Uani 1 1 d .
H4A H 0.9571 0.4181 1.0668 0.070 Uiso 1 1 calc R
H4B H 0.8112 0.4060 1.1218 0.070 Uiso 1 1 calc R
C5 C 1.0110(5) 0.3525(2) 1.2255(3) 0.0710(9) Uani 1 1 d .
H5A H 1.0976 0.3197 1.2103 0.085 Uiso 1 1 calc R
H5B H 0.9536 0.3169 1.2691 0.085 Uiso 1 1 calc R
C6 C 1.0758(6) 0.4283(3) 1.3025(3) 0.0982(13) Uani 1 1 d .
H6A H 1.1296 0.4647 1.2586 0.147 Uiso 1 1 calc R
H6B H 1.1479 0.4094 1.3750 0.147 Uiso 1 1 calc R
H6C H 0.9909 0.4587 1.3228 0.147 Uiso 1 1 calc R
C7 C 0.4325(3) 0.41911(15) 0.6785(2) 0.0455(6) Uani 1 1 d .
H7A H 0.3392 0.3992 0.7016 0.055 Uiso 1 1 calc R
H7B H 0.4238 0.4027 0.5955 0.055 Uiso 1 1 calc R
C8 C 0.4400(2) 0.51418(15) 0.6881(2) 0.0385(5) Uani 1 1 d .
C9 C 0.5364(3) 0.55606(17) 0.7834(2) 0.0513(7) Uani 1 1 d .
H9 H 0.6012 0.5256 0.8455 0.062 Uiso 1 1 calc R
C10 C 0.5366(3) 0.64259(18) 0.7865(2) 0.0524(7) Uani 1 1 d .
H10 H 0.6016 0.6696 0.8522 0.063 Uiso 1 1 calc R
C11 C 0.3533(3) 0.64958(17) 0.6080(2) 0.0495(6) Uani 1 1 d .
H11 H 0.2890 0.6814 0.5471 0.059 Uiso 1 1 calc R
C12 C 0.3463(3) 0.56282(16) 0.5993(2) 0.0487(6) Uani 1 1 d .
H12 H 0.2786 0.5371 0.5337 0.058 Uiso 1 1 calc R

loop_
_atom_site_aniso_label
_atom_site_aniso_U_11
_atom_site_aniso_U_22
_atom_site_aniso_U_33
_atom_site_aniso_U_23
_atom_site_aniso_U_13
_atom_site_aniso_U_12
Zn1 0.02774(16) 0.03979(18) 0.03998(18) 0.00172(10) 0.00479(11) 0.00068(10)
Cl1 0.0412(3) 0.0757(5) 0.0417(3) 0.0082(3) 0.0081(3) -0.0004(3)
Cl2 0.0374(3) 0.0596(4) 0.0504(4) -0.0088(3) -0.0004(3) -0.0049(3)
N1 0.0327(10) 0.0360(10) 0.0440(11) 0.0031(8) 0.0085(8) 0.0000(8)
N2 0.0301(10) 0.0411(11) 0.0488(11) 0.0025(9) 0.0072(8) 0.0000(8)
N3 0.0282(9) 0.0354(11) 0.0574(12) -0.0010(9) 0.0087(8) -0.0005(8)
N4 0.0352(10) 0.0367(11) 0.0426(11) 0.0012(8) 0.0006(8) -0.0017(8)
C1 0.0383(13) 0.0333(12) 0.0498(14) 0.0021(10) 0.0113(10) -0.0004(9)
C2 0.0390(13) 0.0429(13) 0.0544(15) 0.0032(11) 0.0191(11) 0.0001(11)
C3 0.0514(15) 0.0440(14) 0.0526(15) 0.0111(11) 0.0172(12) 0.0046(11)
C4 0.073(2) 0.0504(16) 0.0522(15) 0.0029(12) 0.0146(14) 0.0047(14)
C5 0.086(2) 0.064(2) 0.0581(18) 0.0073(15) 0.0085(16) -0.0016(18)
C6 0.127(3) 0.093(3) 0.070(2) -0.011(2) 0.015(2) -0.031(3)
C7 0.0259(11) 0.0410(13) 0.0647(16) -0.0024(12) 0.0011(10) -0.0007(10)
C8 0.0255(10) 0.0405(13) 0.0473(12) -0.0038(10) 0.0048(9) -0.0021(9)
C9 0.0510(16) 0.0430(15) 0.0479(15) 0.0031(11) -0.0111(12) 0.0026(11)
C10 0.0531(16) 0.0461(15) 0.0453(14) -0.0021(11) -0.0129(12) -0.0022(12)
C11 0.0415(14) 0.0486(14) 0.0477(14) 0.0031(11) -0.0100(11) 0.0018(11)
C12 0.0395(13) 0.0434(14) 0.0515(14) -0.0051(11) -0.0118(10) -0.0027(11)

loop_
_atom_type_symbol
_atom_type_description
_atom_type_scat_dispersion_real
_atom_type_scat_dispersion_imag
_atom_type_scat_source
C C 0.0033 0.0016 'International Tables Vol C Tables 4.2.6.8 and 6.1.1.4'
H H 0.0000 0.0000 'International Tables Vol C Tables 4.2.6.8 and 6.1.1.4'
N N 0.0061 0.0033 'International Tables Vol C Tables 4.2.6.8 and 6.1.1.4'
Cl Cl 0.1484 0.1585 'International Tables Vol C Tables 4.2.6.8 and 6.1.1.4'
Zn Zn 0.2839 1.4301 'International Tables Vol C Tables 4.2.6.8 and 6.1.1.4'

loop_
_geom_angle_atom_site_label_1
_geom_angle_atom_site_label_2
_geom_angle_atom_site_label_3
_geom_angle
_geom_angle_site_symmetry_1
_geom_angle_site_symmetry_3
N1 Zn1 N4 102.46(8) . 2_646
N1 Zn1 Cl1 109.48(6) . .
N4 Zn1 Cl1 105.11(6) 2_646 .
N1 Zn1 Cl2 111.26(6) . .
N4 Zn1 Cl2 108.66(6) 2_646 .
Cl1 Zn1 Cl2 118.48(3) . .
N2 N1 C1 110.63(19) . .
N2 N1 Zn1 118.69(14) . .
C1 N1 Zn1 130.68(16) . .
N1 N2 N3 105.23(18) . .
N2 N3 C2 111.89(19) . .
N2 N3 C7 118.4(2) . .
C2 N3 C7 129.4(2) . .
C11 N4 C10 116.9(2) . .
C11 N4 Zn1 126.06(17) . 2_656
C10 N4 Zn1 117.09(17) . 2_656
N1 C1 C2 106.6(2) . .
N1 C1 C3 123.0(2) . .
C2 C1 C3 130.2(2) . .
N3 C2 C1 105.6(2) . .
C1 C3 C4 111.3(2) . .
C5 C4 C3 112.8(2) . .
C4 C5 C6 112.2(3) . .
N3 C7 C8 111.98(19) . .
C12 C8 C9 117.3(2) . .
C12 C8 C7 119.7(2) . .
C9 C8 C7 123.0(2) . .
C10 C9 C8 119.9(2) . .
N4 C10 C9 123.1(2) . .
N4 C11 C12 123.1(2) . .
C11 C12 C8 119.7(2) . .

loop_
_geom_bond_atom_site_label_1
_geom_bond_atom_site_label_2
_geom_bond_distance
_geom_bond_site_symmetry_2
Zn1 N1 2.0490(19) .
Zn1 N4 2.0578(19) 2_646
Zn1 Cl1 2.2116(7) .
Zn1 Cl2 2.2191(6) .
N1 N2 1.323(3) .
N1 C1 1.361(3) .
N2 N3 1.336(3) .
N3 C2 1.341(3) .
N3 C7 1.469(3) .
N4 C11 1.332(3) .
N4 C10 1.338(3) .
N4 Zn1 2.0578(19) 2_656
C1 C2 1.362(3) .
C1 C3 1.488(4) .
C3 C4 1.535(4) .
C4 C5 1.511(4) .
C5 C6 1.513(5) .
C7 C8 1.507(3) .
C8 C12 1.376(3) .
C8 C9 1.376(3) .
C9 C10 1.368(4) .
C11 C12 1.375(4) .
